data_4063892
loop_
_publ_author_name
'Hyder, Iqbal'
'Jim\'enez-Tenorio, Manuel'
'Puerta, M. Carmen'
'Valerga, Pedro'

_publ_section_title
;
 Nucleophilic Addition Reactions to Allenylidene Complexes of Ruthenium
 Bearing Hemilabile P,N Ligands: Isolation of the Vinylcarbene Complex
 [Cp*Ru&#x2550;CHCH&#x2550;CPh2(iPr2PNHPy)][PF6]
;
_journal_issue 4
_journal_name_full Organometallics
_journal_page_first 726
_journal_paper_doi 10.1021/om101013j
_journal_volume 30
_journal_year 2011
_chemical_formula_moiety 'C41 H49 N3 P Ru S, F6 P, 0.49(C H2 Cl2)'
_chemical_formula_sum 'C41.49 H49.97 Cl0.97 F6 N3 P2 Ru S'
_chemical_formula_weight 934.19
_chemical_name_common
;
[(\h^5^-C~5~Me~5~)Ru{\k^2^-C,N-(=C-CH(SC~5~H~4~N)=CPh~2~}
{\k^1^ P-^i^Pr~2~PNH(C~5~H~4~N)}][PF~6~].0.49 (CH~2~Cl~2~)
;
_chemical_name_systematic
;
{(diisopropyl-phosphanyl)-(pyridin-2-yl)-amine-\k^1^-P}-
{1-(2-mercapto-pyridine)-3,3-diphenyl-prop-2-en-1-ylidene--\k^2^-C,N}-
(pentahapto-pentamethyl-cyclopentadienyl)-ruthenium(II) 
hexafluorophosphate dichloromethane solvate
;
_space_group_IT_number 14
_symmetry_cell_setting monoclinic
_symmetry_Int_Tables_number 14
_symmetry_space_group_name_Hall '-P 2ybc'
_symmetry_space_group_name_H-M 'P 1 21/c 1'
_atom_sites_solution_hydrogens geom
_atom_sites_solution_primary direct
_atom_sites_solution_secondary difmap
_audit_creation_method SHELXL-97
_cell_angle_alpha 90.00
_cell_angle_beta 109.74(3)
_cell_angle_gamma 90.00
_cell_formula_units_Z 4
_cell_length_a 14.700(3)
_cell_length_b 15.636(3)
_cell_length_c 20.907(4)
_cell_measurement_reflns_used 3679
_cell_measurement_temperature 100(2)
_cell_measurement_theta_max 21.796
_cell_measurement_theta_min 2.442
_cell_volume 4523.1(18)
_computing_cell_refinement 'SAINT (Bruker, 2001)'
_computing_data_collection 'SMART (Bruker, 2001)'
_computing_data_reduction 'SAINT (Bruker, 2001)'
_computing_molecular_graphics 'ORTEP-3 vers. 1.08 (Farrugia, 2005)'
_computing_publication_material 'SHELXTL (Sheldrick, 2001)'
_computing_structure_refinement 'SHELXTL (Sheldrick, 2001)'
_computing_structure_solution 'SHELXTL (Sheldrick, 2001)'
_diffrn_ambient_temperature 100(2)
_diffrn_measured_fraction_theta_full 0.997
_diffrn_measured_fraction_theta_max 0.997
_diffrn_measurement_device_type 'Bruker SMART APEX CCD area detector'
_diffrn_measurement_method '1700 omega scan frames, 0.3 deg, 10 sec'
_diffrn_radiation_monochromator graphite
_diffrn_radiation_probe x-ray
_diffrn_radiation_type MoK\a
_diffrn_radiation_wavelength 0.71073
_diffrn_reflns_av_R_equivalents 0.0699
_diffrn_reflns_av_sigmaI/netI 0.0635
_diffrn_reflns_limit_h_max 14
_diffrn_reflns_limit_h_min -16
_diffrn_reflns_limit_k_max 17
_diffrn_reflns_limit_k_min -17
_diffrn_reflns_limit_l_max 23
_diffrn_reflns_limit_l_min -22
_diffrn_reflns_number 25865
_diffrn_reflns_theta_full 23.03
_diffrn_reflns_theta_max 23.03
_diffrn_reflns_theta_min 1.66
_diffrn_source 'fine-focus sealed tube'
_diffrn_source_type 'Bruker SMART APEX'
_diffrn_standards_decay_% 0.0023
_diffrn_standards_number 0
_exptl_absorpt_coefficient_mu 0.577
_exptl_absorpt_correction_T_max 1.000
_exptl_absorpt_correction_T_min 0.838
_exptl_absorpt_correction_type multi-scan
_exptl_absorpt_process_details '(SADABS; Sheldrick, 2004)'
_exptl_crystal_colour dark-red
_exptl_crystal_density_diffrn 1.372
_exptl_crystal_density_method 'not measured'
_exptl_crystal_description plate
_exptl_crystal_F_000 1921.6
_exptl_crystal_size_max 0.34
_exptl_crystal_size_mid 0.15
_exptl_crystal_size_min 0.10
_refine_diff_density_max 0.932
_refine_diff_density_min -0.957
_refine_diff_density_rms 0.093
_refine_ls_extinction_method none
_refine_ls_goodness_of_fit_ref 1.077
_refine_ls_hydrogen_treatment mixed
_refine_ls_matrix_type full
_refine_ls_number_parameters 545
_refine_ls_number_reflns 6303
_refine_ls_number_restraints 2
_refine_ls_restrained_S_all 1.076
_refine_ls_R_factor_all 0.0887
_refine_ls_R_factor_gt 0.0792
_refine_ls_shift/su_max 0.001
_refine_ls_shift/su_mean 0.000
_refine_ls_structure_factor_coef Fsqd
_refine_ls_weighting_details 'calc w=1/[\s^2^(Fo^2^)+(0.0166P)^2^+49.8988P] where P=(Fo^2^+2Fc^2^)/3'
_refine_ls_weighting_scheme calc
_refine_ls_wR_factor_gt 0.1474
_refine_ls_wR_factor_ref 0.1521
_reflns_number_gt 5834
_reflns_number_total 6303
_reflns_threshold_expression >2sigma(I)
_cod_data_source_file om101013j_si_002.cif
_cod_data_source_block pv0704
_cod_depositor_comments
;
 Replacing the "\K" substring with the "\k" substring in the
 values of the _chemical_name_common and _chemical_name_systematic
 data items.

 Antanas Vaitkus,
 2017-03-29
;
_cod_original_sg_symbol_H-M 'P 21/c'
_cod_database_code 4063892

loop_
_symmetry_equiv_pos_as_xyz
'x, y, z'
'-x, y+1/2, -z+1/2'
'-x, -y, -z'
'x, -y-1/2, z-1/2'

loop_
_atom_site_label
_atom_site_type_symbol
_atom_site_fract_x
_atom_site_fract_y
_atom_site_fract_z
_atom_site_U_iso_or_equiv
_atom_site_adp_type
_atom_site_occupancy
_atom_site_symmetry_multiplicity
_atom_site_calc_flag
_atom_site_refinement_flags
_atom_site_disorder_assembly
_atom_site_disorder_group
Ru1 Ru 0.35850(4) 0.97598(4) 0.15972(3) 0.01582(18) Uani 1 1 d . . .
S1 S 0.30769(14) 1.17388(12) 0.16469(10) 0.0232(5) Uani 1 1 d . . .
P1 P 0.20850(14) 0.91832(12) 0.15803(10) 0.0178(4) Uani 1 1 d . . .
N1 N 0.2900(4) 1.0509(4) 0.0753(3) 0.0184(14) Uani 1 1 d . . .
N2 N 0.1923(5) 0.8130(4) 0.1433(3) 0.0235(16) Uani 1 1 d . . .
H2 H 0.189(6) 0.784(5) 0.170(4) 0.028 Uiso 1 1 d . . .
N3 N 0.1863(5) 0.8258(4) 0.0324(3) 0.0292(16) Uani 1 1 d . . .
C1 C 0.5209(5) 0.9785(5) 0.2064(4) 0.0230(17) Uani 1 1 d . . .
C2 C 0.4942(5) 0.9696(5) 0.1361(4) 0.0234(17) Uani 1 1 d . . .
C3 C 0.4468(5) 0.8881(4) 0.1164(4) 0.0189(17) Uani 1 1 d . . .
C4 C 0.4426(5) 0.8502(4) 0.1765(4) 0.0197(17) Uani 1 1 d . . .
C5 C 0.4876(5) 0.9052(5) 0.2325(4) 0.0220(18) Uani 1 1 d . . .
C6 C 0.5843(6) 1.0483(5) 0.2479(4) 0.030(2) Uani 1 1 d . . .
H6A H 0.6519 1.0365 0.2530 0.046 Uiso 1 1 calc R . .
H6B H 0.5774 1.0504 0.2929 0.046 Uiso 1 1 calc R . .
H6C H 0.5650 1.1033 0.2249 0.046 Uiso 1 1 calc R . .
C7 C 0.5201(6) 1.0308(5) 0.0901(4) 0.0297(19) Uani 1 1 d . . .
H7A H 0.5298 1.0880 0.1106 0.045 Uiso 1 1 calc R . .
H7B H 0.4676 1.0328 0.0462 0.045 Uiso 1 1 calc R . .
H7C H 0.5797 1.0118 0.0833 0.045 Uiso 1 1 calc R . .
C8 C 0.4258(6) 0.8463(5) 0.0488(4) 0.0265(19) Uani 1 1 d . . .
H8A H 0.4856 0.8222 0.0454 0.040 Uiso 1 1 calc R . .
H8B H 0.3996 0.8887 0.0127 0.040 Uiso 1 1 calc R . .
H8C H 0.3785 0.8004 0.0438 0.040 Uiso 1 1 calc R . .
C9 C 0.4131(6) 0.7595(4) 0.1841(4) 0.0255(18) Uani 1 1 d . . .
H9A H 0.3739 0.7371 0.1395 0.038 Uiso 1 1 calc R . .
H9B H 0.3753 0.7583 0.2147 0.038 Uiso 1 1 calc R . .
H9C H 0.4710 0.7240 0.2030 0.038 Uiso 1 1 calc R . .
C10 C 0.5219(6) 0.8778(5) 0.3060(4) 0.031(2) Uani 1 1 d . . .
H10A H 0.4811 0.8310 0.3120 0.046 Uiso 1 1 calc R . .
H10B H 0.5176 0.9263 0.3346 0.046 Uiso 1 1 calc R . .
H10C H 0.5891 0.8584 0.3192 0.046 Uiso 1 1 calc R . .
C11 C 0.3459(5) 1.0775(4) 0.2080(4) 0.0156(16) Uani 1 1 d . . .
C12 C 0.3801(5) 1.0844(5) 0.2815(4) 0.0215(17) Uani 1 1 d . . .
H12 H 0.4227 1.0396 0.3036 0.026 Uiso 1 1 calc R . .
C13 C 0.3635(5) 1.1418(5) 0.3252(4) 0.0204(17) Uani 1 1 d . . .
C14 C 0.2894(5) 1.2112(4) 0.3030(4) 0.0183(17) Uani 1 1 d . . .
C15 C 0.3172(5) 1.2952(5) 0.3093(4) 0.0211(17) Uani 1 1 d . . .
H15 H 0.3837 1.3093 0.3291 0.025 Uiso 1 1 calc R . .
C16 C 0.2498(6) 1.3596(5) 0.2872(4) 0.0266(19) Uani 1 1 d . . .
H16 H 0.2703 1.4175 0.2912 0.032 Uiso 1 1 calc R . .
C17 C 0.1528(6) 1.3405(5) 0.2594(4) 0.035(2) Uani 1 1 d . . .
H17 H 0.1065 1.3848 0.2430 0.042 Uiso 1 1 calc R . .
C18 C 0.1238(5) 1.2561(5) 0.2557(4) 0.0276(19) Uani 1 1 d . . .
H18 H 0.0570 1.2424 0.2382 0.033 Uiso 1 1 calc R . .
C19 C 0.1912(5) 1.1917(5) 0.2774(4) 0.0258(19) Uani 1 1 d . . .
H19 H 0.1707 1.1338 0.2749 0.031 Uiso 1 1 calc R . .
C20 C 0.4197(5) 1.1371(5) 0.3988(4) 0.0223(18) Uani 1 1 d . . .
C21 C 0.5151(5) 1.1040(5) 0.4230(4) 0.0245(18) Uani 1 1 d . . .
H21 H 0.5429 1.0826 0.3912 0.029 Uiso 1 1 calc R . .
C22 C 0.5681(6) 1.1021(5) 0.4907(4) 0.032(2) Uani 1 1 d . . .
H22 H 0.6318 1.0795 0.5059 0.039 Uiso 1 1 calc R . .
C23 C 0.5276(7) 1.1336(6) 0.5368(4) 0.042(2) Uani 1 1 d . . .
H23 H 0.5640 1.1325 0.5840 0.051 Uiso 1 1 calc R . .
C24 C 0.4364(7) 1.1662(7) 0.5157(5) 0.047(3) Uani 1 1 d . . .
H24 H 0.4097 1.1881 0.5479 0.056 Uiso 1 1 calc R . .
C25 C 0.3826(6) 1.1674(6) 0.4468(4) 0.033(2) Uani 1 1 d . . .
H25 H 0.3187 1.1895 0.4325 0.040 Uiso 1 1 calc R . .
C26 C 0.2782(5) 1.1352(5) 0.0823(4) 0.0214(17) Uani 1 1 d . . .
C27 C 0.2433(5) 1.1900(5) 0.0272(4) 0.0248(18) Uani 1 1 d . . .
H27 H 0.2338 1.2489 0.0339 0.030 Uiso 1 1 calc R . .
C28 C 0.2226(6) 1.1576(5) -0.0376(4) 0.0262(19) Uani 1 1 d . . .
H28 H 0.2013 1.1942 -0.0761 0.031 Uiso 1 1 calc R . .
C29 C 0.2334(5) 1.0709(5) -0.0452(4) 0.0237(18) Uani 1 1 d . . .
H29 H 0.2186 1.0469 -0.0893 0.028 Uiso 1 1 calc R . .
C30 C 0.2653(5) 1.0199(5) 0.0109(4) 0.0239(18) Uani 1 1 d . . .
H30 H 0.2705 0.9601 0.0048 0.029 Uiso 1 1 calc R . .
C31 C 0.1002(5) 0.9687(5) 0.0970(4) 0.0265(18) Uani 1 1 d . . .
H31 H 0.1179 0.9811 0.0558 0.032 Uiso 1 1 calc R . .
C32 C 0.0774(5) 1.0557(5) 0.1214(4) 0.0282(19) Uani 1 1 d . . .
H32A H 0.0276 1.0845 0.0842 0.042 Uiso 1 1 calc R . .
H32B H 0.1361 1.0908 0.1360 0.042 Uiso 1 1 calc R . .
H32C H 0.0540 1.0475 0.1596 0.042 Uiso 1 1 calc R . .
C33 C 0.0108(6) 0.9119(5) 0.0722(4) 0.032(2) Uani 1 1 d . . .
H33A H -0.0077 0.8940 0.1110 0.049 Uiso 1 1 calc R . .
H33B H 0.0251 0.8613 0.0496 0.049 Uiso 1 1 calc R . .
H33C H -0.0425 0.9439 0.0400 0.049 Uiso 1 1 calc R . .
C34 C 0.1909(5) 0.9260(5) 0.2412(4) 0.0218(17) Uani 1 1 d . . .
H34 H 0.1942 0.9883 0.2525 0.026 Uiso 1 1 calc R . .
C35 C 0.2734(5) 0.8843(5) 0.2968(4) 0.0243(18) Uani 1 1 d . . .
H35A H 0.2725 0.9033 0.3412 0.037 Uiso 1 1 calc R . .
H35B H 0.3349 0.9008 0.2917 0.037 Uiso 1 1 calc R . .
H35C H 0.2662 0.8220 0.2934 0.037 Uiso 1 1 calc R . .
C36 C 0.0943(5) 0.8943(5) 0.2448(4) 0.0254(18) Uani 1 1 d . . .
H36A H 0.0844 0.8346 0.2298 0.038 Uiso 1 1 calc R . .
H36B H 0.0418 0.9295 0.2151 0.038 Uiso 1 1 calc R . .
H36C H 0.0948 0.8985 0.2917 0.038 Uiso 1 1 calc R . .
C37 C 0.1850(5) 0.7729(5) 0.0824(4) 0.0232(18) Uani 1 1 d . . .
C38 C 0.1767(6) 0.7906(6) -0.0283(4) 0.036(2) Uani 1 1 d . . .
H38 H 0.1783 0.8271 -0.0642 0.044 Uiso 1 1 calc R . .
C39 C 0.1648(7) 0.7048(6) -0.0406(5) 0.049(3) Uani 1 1 d . . .
H39 H 0.1564 0.6825 -0.0845 0.058 Uiso 1 1 calc R . .
C40 C 0.1652(8) 0.6513(6) 0.0118(5) 0.052(3) Uani 1 1 d . . .
H40 H 0.1588 0.5913 0.0046 0.062 Uiso 1 1 calc R . .
C41 C 0.1749(6) 0.6845(5) 0.0741(4) 0.036(2) Uani 1 1 d . . .
H41 H 0.1748 0.6486 0.1107 0.043 Uiso 1 1 calc R . .
P2 P 0.14412(17) 0.88168(14) 0.76292(12) 0.0337(6) Uani 1 1 d . . .
F1 F 0.0741(4) 0.8303(3) 0.6996(3) 0.0496(14) Uani 1 1 d . . .
F2 F 0.2317(3) 0.8281(3) 0.7540(3) 0.0449(13) Uani 1 1 d . . .
F3 F 0.1284(4) 0.8103(3) 0.8122(2) 0.0483(14) Uani 1 1 d . . .
F4 F 0.1601(4) 0.9517(3) 0.7129(3) 0.0480(14) Uani 1 1 d . . .
F5 F 0.2176(5) 0.9301(4) 0.8251(3) 0.0689(19) Uani 1 1 d . . .
F6 F 0.0563(5) 0.9333(4) 0.7691(4) 0.084(2) Uani 1 1 d . . .
Cl1A Cl 0.0911(16) 0.4014(13) 1.0074(18) 0.156(13) Uani 0.309(18) 1 d P A 1
Cl2A Cl 0.1764(13) 0.4632(12) 0.9049(8) 0.083(6) Uani 0.309(18) 1 d P A 1
C42A C 0.067(4) 0.433(3) 0.919(3) 0.095(16) Uiso 0.309(18) 1 d P A 1
H42A H 0.0363 0.3844 0.8884 0.114 Uiso 0.309(18) 1 calc PR A 1
H42B H 0.0207 0.4814 0.9073 0.114 Uiso 0.309(18) 1 calc PR A 1
Cl1B Cl 0.083(3) 0.376(4) 1.049(3) 0.22(3) Uani 0.177(19) 1 d PD B 2
Cl2B Cl 0.151(2) 0.421(3) 0.925(2) 0.114(12) Uani 0.177(19) 1 d PD B 2
C42B C 0.053(3) 0.408(5) 0.960(3) 0.052(19) Uiso 0.177(19) 1 d PD B 2
H42C H 0.0184 0.4636 0.9539 0.062 Uiso 0.177(19) 1 calc PR B 2
H42D H 0.0076 0.3658 0.9316 0.062 Uiso 0.177(19) 1 calc PR B 2

loop_
_atom_site_aniso_label
_atom_site_aniso_U_11
_atom_site_aniso_U_22
_atom_site_aniso_U_33
_atom_site_aniso_U_23
_atom_site_aniso_U_13
_atom_site_aniso_U_12
Ru1 0.0173(3) 0.0151(3) 0.0181(3) 0.0024(3) 0.0099(3) 0.0020(3)
S1 0.0302(11) 0.0152(9) 0.0264(11) 0.0020(8) 0.0125(9) 0.0014(8)
P1 0.0190(10) 0.0175(10) 0.0188(11) 0.0024(8) 0.0088(9) 0.0006(8)
N1 0.020(3) 0.023(4) 0.015(3) 0.005(3) 0.009(3) 0.001(3)
N2 0.038(4) 0.018(4) 0.018(4) 0.004(3) 0.013(3) -0.004(3)
N3 0.034(4) 0.033(4) 0.023(4) 0.001(3) 0.014(3) -0.002(3)
C1 0.018(4) 0.023(4) 0.031(5) 0.006(4) 0.012(4) 0.010(3)
C2 0.023(4) 0.021(4) 0.030(5) 0.003(4) 0.014(4) 0.006(3)
C3 0.023(4) 0.018(4) 0.021(4) 0.001(3) 0.015(4) 0.003(3)
C4 0.018(4) 0.011(4) 0.032(5) 0.006(3) 0.010(4) 0.008(3)
C5 0.016(4) 0.023(4) 0.028(5) 0.005(4) 0.008(4) 0.010(3)
C6 0.029(5) 0.031(5) 0.032(5) -0.010(4) 0.012(4) -0.004(4)
C7 0.027(4) 0.034(5) 0.036(5) -0.001(4) 0.020(4) -0.001(4)
C8 0.032(5) 0.027(4) 0.026(5) 0.002(4) 0.017(4) 0.003(4)
C9 0.031(5) 0.015(4) 0.033(5) 0.006(4) 0.015(4) 0.008(3)
C10 0.025(5) 0.035(5) 0.028(5) 0.000(4) 0.002(4) 0.015(4)
C11 0.008(4) 0.019(4) 0.025(4) -0.004(3) 0.011(3) -0.005(3)
C12 0.025(4) 0.020(4) 0.025(4) 0.006(3) 0.016(4) 0.003(3)
C13 0.020(4) 0.023(4) 0.024(4) 0.002(3) 0.015(4) -0.003(3)
C14 0.021(4) 0.021(4) 0.017(4) -0.005(3) 0.013(3) -0.002(3)
C15 0.017(4) 0.028(4) 0.017(4) -0.003(3) 0.004(3) -0.002(3)
C16 0.028(5) 0.022(4) 0.033(5) -0.002(4) 0.014(4) 0.002(4)
C17 0.033(5) 0.030(5) 0.045(6) 0.002(4) 0.020(5) 0.007(4)
C18 0.017(4) 0.029(5) 0.041(5) -0.001(4) 0.014(4) 0.005(3)
C19 0.021(4) 0.023(4) 0.038(5) -0.001(4) 0.016(4) 0.003(3)
C20 0.029(5) 0.019(4) 0.020(4) 0.009(3) 0.010(4) 0.001(3)
C21 0.029(5) 0.027(4) 0.022(5) 0.006(4) 0.013(4) 0.004(4)
C22 0.032(5) 0.039(5) 0.026(5) 0.008(4) 0.011(4) 0.010(4)
C23 0.046(6) 0.058(6) 0.019(5) 0.003(4) 0.006(4) 0.008(5)
C24 0.044(6) 0.071(7) 0.030(5) 0.009(5) 0.019(5) 0.029(5)
C25 0.031(5) 0.046(5) 0.028(5) 0.001(4) 0.017(4) 0.009(4)
C26 0.014(4) 0.025(4) 0.026(4) 0.006(4) 0.008(3) 0.000(3)
C27 0.025(4) 0.017(4) 0.030(5) 0.006(4) 0.006(4) 0.000(3)
C28 0.030(5) 0.021(4) 0.030(5) 0.011(4) 0.013(4) -0.002(3)
C29 0.026(4) 0.027(4) 0.016(4) -0.002(4) 0.005(4) -0.004(3)
C30 0.021(4) 0.026(4) 0.028(5) 0.007(4) 0.013(4) -0.001(3)
C31 0.029(4) 0.032(5) 0.023(4) 0.005(4) 0.015(4) 0.005(4)
C32 0.019(4) 0.031(5) 0.032(5) 0.014(4) 0.006(4) 0.009(3)
C33 0.022(4) 0.043(5) 0.029(5) 0.006(4) 0.003(4) -0.005(4)
C34 0.021(4) 0.020(4) 0.031(5) -0.003(4) 0.018(4) 0.000(3)
C35 0.029(5) 0.023(4) 0.026(5) 0.005(4) 0.015(4) 0.007(3)
C36 0.019(4) 0.034(5) 0.028(5) 0.003(4) 0.013(4) -0.002(3)
C37 0.020(4) 0.025(4) 0.024(5) -0.006(4) 0.006(4) -0.006(3)
C38 0.043(6) 0.044(6) 0.026(5) -0.005(4) 0.018(4) -0.008(4)
C39 0.058(7) 0.056(7) 0.037(6) -0.024(5) 0.024(5) -0.017(5)
C40 0.080(8) 0.033(5) 0.052(7) -0.015(5) 0.036(6) -0.017(5)
C41 0.048(6) 0.031(5) 0.032(5) -0.005(4) 0.018(4) -0.001(4)
P2 0.0429(14) 0.0236(12) 0.0447(15) -0.0069(11) 0.0280(12) -0.0031(10)
F1 0.051(3) 0.050(3) 0.047(3) 0.000(3) 0.014(3) -0.017(3)
F2 0.041(3) 0.036(3) 0.066(4) -0.002(3) 0.029(3) 0.003(2)
F3 0.076(4) 0.039(3) 0.039(3) -0.006(2) 0.031(3) -0.020(3)
F4 0.065(4) 0.020(3) 0.072(4) 0.008(2) 0.040(3) 0.004(2)
F5 0.108(5) 0.050(4) 0.057(4) -0.029(3) 0.039(4) -0.039(3)
F6 0.092(5) 0.059(4) 0.149(7) 0.014(4) 0.102(5) 0.026(4)
Cl1A 0.087(11) 0.081(11) 0.28(3) 0.102(16) 0.041(17) 0.009(8)
Cl2A 0.099(11) 0.073(10) 0.078(9) -0.038(7) 0.032(7) 0.008(8)
Cl1B 0.09(2) 0.23(6) 0.29(7) -0.16(5) 0.01(3) 0.06(3)
Cl2B 0.11(2) 0.10(2) 0.16(3) -0.02(2) 0.08(2) -0.021(17)

loop_
_atom_type_symbol
_atom_type_description
_atom_type_scat_dispersion_real
_atom_type_scat_dispersion_imag
_atom_type_scat_source
C C 0.0033 0.0016 'International Tables Vol C Tables 4.2.6.8 and 6.1.1.4'
H H 0.0000 0.0000 'International Tables Vol C Tables 4.2.6.8 and 6.1.1.4'
N N 0.0061 0.0033 'International Tables Vol C Tables 4.2.6.8 and 6.1.1.4'
F F 0.0171 0.0103 'International Tables Vol C Tables 4.2.6.8 and 6.1.1.4'
P P 0.1023 0.0942 'International Tables Vol C Tables 4.2.6.8 and 6.1.1.4'
S S 0.1246 0.1234 'International Tables Vol C Tables 4.2.6.8 and 6.1.1.4'
Cl Cl 0.1484 0.1585 'International Tables Vol C Tables 4.2.6.8 and 6.1.1.4'
Ru Ru -1.2594 0.8363 'International Tables Vol C Tables 4.2.6.8 and 6.1.1.4'

loop_
_geom_angle_atom_site_label_1
_geom_angle_atom_site_label_2
_geom_angle_atom_site_label_3
_geom_angle
C11 Ru1 N1 82.8(3)
C11 Ru1 C2 114.0(3)
N1 Ru1 C2 92.9(3)
C11 Ru1 C1 91.9(3)
N1 Ru1 C1 119.9(2)
C2 Ru1 C1 36.4(3)
C11 Ru1 C3 151.1(3)
N1 Ru1 C3 100.4(2)
C2 Ru1 C3 37.5(3)
C1 Ru1 C3 61.3(3)
C11 Ru1 C5 104.9(3)
N1 Ru1 C5 153.9(2)
C2 Ru1 C5 61.1(3)
C1 Ru1 C5 36.6(3)
C3 Ru1 C5 61.0(3)
C11 Ru1 C4 140.6(3)
N1 Ru1 C4 134.3(3)
C2 Ru1 C4 60.9(3)
C1 Ru1 C4 60.6(3)
C3 Ru1 C4 36.0(3)
C5 Ru1 C4 36.3(3)
C11 Ru1 P1 93.9(2)
N1 Ru1 P1 91.16(17)
C2 Ru1 P1 152.1(2)
C1 Ru1 P1 148.9(2)
C3 Ru1 P1 114.63(19)
C5 Ru1 P1 112.69(19)
C4 Ru1 P1 97.32(18)
C26 S1 C11 98.2(3)
N2 P1 C34 100.4(3)
N2 P1 C31 104.8(4)
C34 P1 C31 105.1(3)
N2 P1 Ru1 116.7(3)
C34 P1 Ru1 112.7(2)
C31 P1 Ru1 115.4(3)
C26 N1 C30 117.2(6)
C26 N1 Ru1 120.3(5)
C30 N1 Ru1 122.1(5)
C37 N2 P1 124.9(5)
C37 N2 H2 115(7)
P1 N2 H2 120(7)
C37 N3 C38 117.3(7)
C2 C1 C5 108.3(7)
C2 C1 C6 125.3(7)
C5 C1 C6 126.0(7)
C2 C1 Ru1 70.2(4)
C5 C1 Ru1 72.6(4)
C6 C1 Ru1 128.4(5)
C1 C2 C3 109.0(7)
C1 C2 C7 125.0(7)
C3 C2 C7 125.7(7)
C1 C2 Ru1 73.4(4)
C3 C2 Ru1 73.6(4)
C7 C2 Ru1 124.0(5)
C4 C3 C2 106.2(6)
C4 C3 C8 127.0(7)
C2 C3 C8 125.6(6)
C4 C3 Ru1 72.4(4)
C2 C3 Ru1 68.9(4)
C8 C3 Ru1 132.7(5)
C3 C4 C5 109.3(6)
C3 C4 C9 126.3(7)
C5 C4 C9 123.5(7)
C3 C4 Ru1 71.6(4)
C5 C4 Ru1 71.5(4)
C9 C4 Ru1 131.7(5)
C4 C5 C1 107.1(6)
C4 C5 C10 124.7(7)
C1 C5 C10 125.3(7)
C4 C5 Ru1 72.1(4)
C1 C5 Ru1 70.7(4)
C10 C5 Ru1 137.3(5)
C1 C6 H6A 109.5
C1 C6 H6B 109.5
H6A C6 H6B 109.5
C1 C6 H6C 109.5
H6A C6 H6C 109.5
H6B C6 H6C 109.5
C2 C7 H7A 109.5
C2 C7 H7B 109.5
H7A C7 H7B 109.5
C2 C7 H7C 109.5
H7A C7 H7C 109.5
H7B C7 H7C 109.5
C3 C8 H8A 109.5
C3 C8 H8B 109.5
H8A C8 H8B 109.5
C3 C8 H8C 109.5
H8A C8 H8C 109.5
H8B C8 H8C 109.5
C4 C9 H9A 109.5
C4 C9 H9B 109.5
H9A C9 H9B 109.5
C4 C9 H9C 109.5
H9A C9 H9C 109.5
H9B C9 H9C 109.5
C5 C10 H10A 109.5
C5 C10 H10B 109.5
H10A C10 H10B 109.5
C5 C10 H10C 109.5
H10A C10 H10C 109.5
H10B C10 H10C 109.5
C12 C11 S1 114.9(5)
C12 C11 Ru1 123.8(5)
S1 C11 Ru1 120.7(4)
C13 C12 C11 133.2(7)
C13 C12 H12 113.4
C11 C12 H12 113.4
C12 C13 C20 120.1(7)
C12 C13 C14 123.1(7)
C20 C13 C14 116.8(6)
C15 C14 C19 119.0(7)
C15 C14 C13 120.2(7)
C19 C14 C13 120.8(6)
C14 C15 C16 120.7(7)
C14 C15 H15 119.6
C16 C15 H15 119.6
C15 C16 C17 120.5(7)
C15 C16 H16 119.7
C17 C16 H16 119.7
C16 C17 C18 119.0(8)
C16 C17 H17 120.5
C18 C17 H17 120.5
C19 C18 C17 120.4(7)
C19 C18 H18 119.8
C17 C18 H18 119.8
C18 C19 C14 120.2(7)
C18 C19 H19 119.9
C14 C19 H19 119.9
C25 C20 C21 116.9(7)
C25 C20 C13 121.4(7)
C21 C20 C13 121.7(7)
C22 C21 C20 121.7(7)
C22 C21 H21 119.1
C20 C21 H21 119.1
C21 C22 C23 119.1(8)
C21 C22 H22 120.5
C23 C22 H22 120.5
C24 C23 C22 121.0(8)
C24 C23 H23 119.5
C22 C23 H23 119.5
C23 C24 C25 119.6(8)
C23 C24 H24 120.2
C25 C24 H24 120.2
C20 C25 C24 121.6(8)
C20 C25 H25 119.2
C24 C25 H25 119.2
N1 C26 C27 122.7(7)
N1 C26 S1 116.8(5)
C27 C26 S1 120.5(6)
C28 C27 C26 119.1(7)
C28 C27 H27 120.5
C26 C27 H27 120.5
C29 C28 C27 118.5(7)
C29 C28 H28 120.7
C27 C28 H28 120.7
C30 C29 C28 119.6(7)
C30 C29 H29 120.2
C28 C29 H29 120.2
N1 C30 C29 122.8(7)
N1 C30 H30 118.6
C29 C30 H30 118.6
C33 C31 C32 111.7(6)
C33 C31 P1 115.5(6)
C32 C31 P1 112.6(5)
C33 C31 H31 105.3
C32 C31 H31 105.3
P1 C31 H31 105.3
C31 C32 H32A 109.5
C31 C32 H32B 109.5
H32A C32 H32B 109.5
C31 C32 H32C 109.5
H32A C32 H32C 109.5
H32B C32 H32C 109.5
C31 C33 H33A 109.5
C31 C33 H33B 109.5
H33A C33 H33B 109.5
C31 C33 H33C 109.5
H33A C33 H33C 109.5
H33B C33 H33C 109.5
C35 C34 C36 109.9(6)
C35 C34 P1 111.3(5)
C36 C34 P1 116.9(5)
C35 C34 H34 106.0
C36 C34 H34 106.0
P1 C34 H34 106.0
C34 C35 H35A 109.5
C34 C35 H35B 109.5
H35A C35 H35B 109.5
C34 C35 H35C 109.5
H35A C35 H35C 109.5
H35B C35 H35C 109.5
C34 C36 H36A 109.5
C34 C36 H36B 109.5
H36A C36 H36B 109.5
C34 C36 H36C 109.5
H36A C36 H36C 109.5
H36B C36 H36C 109.5
N3 C37 N2 114.8(7)
N3 C37 C41 122.9(7)
N2 C37 C41 122.2(7)
N3 C38 C39 123.1(8)
N3 C38 H38 118.5
C39 C38 H38 118.5
C38 C39 C40 118.7(8)
C38 C39 H39 120.6
C40 C39 H39 120.6
C41 C40 C39 119.9(9)
C41 C40 H40 120.0
C39 C40 H40 120.0
C40 C41 C37 118.0(8)
C40 C41 H41 121.0
C37 C41 H41 121.0
F6 P2 F5 92.2(4)
F6 P2 F4 90.5(3)
F5 P2 F4 90.0(3)
F6 P2 F3 90.3(3)
F5 P2 F3 90.7(3)
F4 P2 F3 179.0(3)
F6 P2 F1 90.5(4)
F5 P2 F1 177.2(4)
F4 P2 F1 89.9(3)
F3 P2 F1 89.4(3)
F6 P2 F2 178.1(4)
F5 P2 F2 89.6(3)
F4 P2 F2 88.9(3)
F3 P2 F2 90.4(3)
F1 P2 F2 87.6(3)
Cl2A C42A Cl1A 111(3)
Cl2A C42A H42A 109.5
Cl1A C42A H42A 109.5
Cl2A C42A H42B 109.5
Cl1A C42A H42B 109.5
H42A C42A H42B 107.0
Cl1B C42B Cl2B 119(4)
Cl1B C42B H42C 107.5
Cl2B C42B H42C 107.5
Cl1B C42B H42D 107.5
Cl2B C42B H42D 107.5
H42C C42B H42D 107.0

loop_
_geom_bond_atom_site_label_1
_geom_bond_atom_site_label_2
_geom_bond_distance
Ru1 C11 1.923(7)
Ru1 N1 2.075(6)
Ru1 C2 2.213(7)
Ru1 C1 2.254(7)
Ru1 C3 2.277(7)
Ru1 C5 2.278(7)
Ru1 C4 2.286(7)
Ru1 P1 2.371(2)
S1 C26 1.737(8)
S1 C11 1.749(7)
P1 N2 1.677(6)
P1 C34 1.847(7)
P1 C31 1.846(8)
N1 C26 1.344(9)
N1 C30 1.359(9)
N2 C37 1.391(10)
N2 H2 0.73(8)
N3 C37 1.339(10)
N3 C38 1.345(10)
C1 C2 1.394(10)
C1 C5 1.425(10)
C1 C6 1.506(11)
C2 C3 1.444(10)
C2 C7 1.494(10)
C3 C4 1.409(10)
C3 C8 1.494(10)
C4 C5 1.424(10)
C4 C9 1.507(10)
C5 C10 1.508(11)
C6 H6A 0.9800
C6 H6B 0.9800
C6 H6C 0.9800
C7 H7A 0.9800
C7 H7B 0.9800
C7 H7C 0.9800
C8 H8A 0.9800
C8 H8B 0.9800
C8 H8C 0.9800
C9 H9A 0.9800
C9 H9B 0.9800
C9 H9C 0.9800
C10 H10A 0.9800
C10 H10B 0.9800
C10 H10C 0.9800
C11 C12 1.451(10)
C12 C13 1.361(10)
C12 H12 0.9500
C13 C20 1.481(10)
C13 C14 1.496(10)
C14 C15 1.369(10)
C14 C19 1.393(10)
C15 C16 1.378(10)
C15 H15 0.9500
C16 C17 1.379(11)
C16 H16 0.9500
C17 C18 1.381(11)
C17 H17 0.9500
C18 C19 1.378(10)
C18 H18 0.9500
C19 H19 0.9500
C20 C25 1.379(10)
C20 C21 1.418(10)
C21 C22 1.367(11)
C21 H21 0.9500
C22 C23 1.384(11)
C22 H22 0.9500
C23 C24 1.361(12)
C23 H23 0.9500
C24 C25 1.390(12)
C24 H24 0.9500
C25 H25 0.9500
C26 C27 1.387(10)
C27 C28 1.380(11)
C27 H27 0.9500
C28 C29 1.381(10)
C28 H28 0.9500
C29 C30 1.365(10)
C29 H29 0.9500
C30 H30 0.9500
C31 C33 1.525(11)
C31 C32 1.529(11)
C31 H31 1.0000
C32 H32A 0.9800
C32 H32B 0.9800
C32 H32C 0.9800
C33 H33A 0.9800
C33 H33B 0.9800
C33 H33C 0.9800
C34 C35 1.514(10)
C34 C36 1.529(10)
C34 H34 1.0000
C35 H35A 0.9800
C35 H35B 0.9800
C35 H35C 0.9800
C36 H36A 0.9800
C36 H36B 0.9800
C36 H36C 0.9800
C37 C41 1.394(11)
C38 C39 1.366(12)
C38 H38 0.9500
C39 C40 1.377(13)
C39 H39 0.9500
C40 C41 1.364(12)
C40 H40 0.9500
C41 H41 0.9500
P2 F6 1.564(6)
P2 F5 1.575(6)
P2 F4 1.586(5)
P2 F3 1.588(5)
P2 F1 1.593(6)
P2 F2 1.599(5)
Cl1A C42A 1.83(5)
Cl2A C42A 1.80(5)
C42A H42A 0.9900
C42A H42B 0.9900
Cl1B C42B 1.83(2)
Cl2B C42B 1.83(2)
C42B H42C 0.9900
C42B H42D 0.9900

loop_
_geom_torsion_atom_site_label_1
_geom_torsion_atom_site_label_2
_geom_torsion_atom_site_label_3
_geom_torsion_atom_site_label_4
_geom_torsion
C11 Ru1 P1 N2 -161.1(3)
N1 Ru1 P1 N2 116.0(3)
C2 Ru1 P1 N2 17.6(5)
C1 Ru1 P1 N2 -60.8(5)
C3 Ru1 P1 N2 14.0(3)
C5 Ru1 P1 N2 -53.2(3)
C4 Ru1 P1 N2 -19.0(3)
C11 Ru1 P1 C34 -45.7(3)
N1 Ru1 P1 C34 -128.6(3)
C2 Ru1 P1 C34 133.0(5)
C1 Ru1 P1 C34 54.6(5)
C3 Ru1 P1 C34 129.4(3)
C5 Ru1 P1 C34 62.2(3)
C4 Ru1 P1 C34 96.5(3)
C11 Ru1 P1 C31 75.1(4)
N1 Ru1 P1 C31 -7.8(3)
C2 Ru1 P1 C31 -106.2(5)
C1 Ru1 P1 C31 175.4(5)
C3 Ru1 P1 C31 -109.8(3)
C5 Ru1 P1 C31 -177.0(3)
C4 Ru1 P1 C31 -142.8(3)
C11 Ru1 N1 C26 10.4(5)
C2 Ru1 N1 C26 -103.5(5)
C1 Ru1 N1 C26 -77.8(6)
C3 Ru1 N1 C26 -140.5(5)
C5 Ru1 N1 C26 -99.0(7)
C4 Ru1 N1 C26 -154.4(5)
P1 Ru1 N1 C26 104.1(5)
C11 Ru1 N1 C30 -177.2(6)
C2 Ru1 N1 C30 68.9(6)
C1 Ru1 N1 C30 94.7(6)
C3 Ru1 N1 C30 31.9(6)
C5 Ru1 N1 C30 73.5(8)
C4 Ru1 N1 C30 18.0(7)
P1 Ru1 N1 C30 -83.4(5)
C34 P1 N2 C37 171.1(6)
C31 P1 N2 C37 62.3(7)
Ru1 P1 N2 C37 -66.7(7)
C11 Ru1 C1 C2 -129.9(5)
N1 Ru1 C1 C2 -47.1(5)
C3 Ru1 C1 C2 38.5(4)
C5 Ru1 C1 C2 117.5(6)
C4 Ru1 C1 C2 79.9(5)
P1 Ru1 C1 C2 129.2(4)
C11 Ru1 C1 C5 112.6(5)
N1 Ru1 C1 C5 -164.6(4)
C2 Ru1 C1 C5 -117.5(6)
C3 Ru1 C1 C5 -79.0(5)
C4 Ru1 C1 C5 -37.6(4)
P1 Ru1 C1 C5 11.7(7)
C11 Ru1 C1 C6 -9.9(7)
N1 Ru1 C1 C6 72.9(7)
C2 Ru1 C1 C6 120.0(9)
C3 Ru1 C1 C6 158.5(8)
C5 Ru1 C1 C6 -122.6(9)
C4 Ru1 C1 C6 -160.2(8)
P1 Ru1 C1 C6 -110.8(7)
C5 C1 C2 C3 -2.5(8)
C6 C1 C2 C3 170.7(7)
Ru1 C1 C2 C3 -65.6(5)
C5 C1 C2 C7 -176.7(7)
C6 C1 C2 C7 -3.4(12)
Ru1 C1 C2 C7 120.3(7)
C5 C1 C2 Ru1 63.1(5)
C6 C1 C2 Ru1 -123.7(7)
C11 Ru1 C2 C1 57.1(5)
N1 Ru1 C2 C1 140.5(4)
C3 Ru1 C2 C1 -116.1(6)
C5 Ru1 C2 C1 -37.2(4)
C4 Ru1 C2 C1 -79.0(5)
P1 Ru1 C2 C1 -121.5(5)
C11 Ru1 C2 C3 173.2(4)
N1 Ru1 C2 C3 -103.3(4)
C1 Ru1 C2 C3 116.1(6)
C5 Ru1 C2 C3 78.9(5)
C4 Ru1 C2 C3 37.2(4)
P1 Ru1 C2 C3 -5.3(7)
C11 Ru1 C2 C7 -64.3(7)
N1 Ru1 C2 C7 19.1(7)
C1 Ru1 C2 C7 -121.4(8)
C3 Ru1 C2 C7 122.4(8)
C5 Ru1 C2 C7 -158.6(7)
C4 Ru1 C2 C7 159.6(7)
P1 Ru1 C2 C7 117.1(6)
C1 C2 C3 C4 2.2(8)
C7 C2 C3 C4 176.3(7)
Ru1 C2 C3 C4 -63.2(5)
C1 C2 C3 C8 -166.4(7)
C7 C2 C3 C8 7.7(12)
Ru1 C2 C3 C8 128.1(7)
C1 C2 C3 Ru1 65.4(5)
C7 C2 C3 Ru1 -120.5(7)
C11 Ru1 C3 C4 103.1(7)
N1 Ru1 C3 C4 -163.0(4)
C2 Ru1 C3 C4 115.9(6)
C1 Ru1 C3 C4 78.6(5)
C5 Ru1 C3 C4 36.5(4)
P1 Ru1 C3 C4 -66.8(4)
C11 Ru1 C3 C2 -12.8(8)
N1 Ru1 C3 C2 81.1(4)
C1 Ru1 C3 C2 -37.3(4)
C5 Ru1 C3 C2 -79.4(5)
C4 Ru1 C3 C2 -115.9(6)
P1 Ru1 C3 C2 177.2(4)
C11 Ru1 C3 C8 -132.4(7)
N1 Ru1 C3 C8 -38.4(7)
C2 Ru1 C3 C8 -119.5(8)
C1 Ru1 C3 C8 -156.9(8)
C5 Ru1 C3 C8 161.1(8)
C4 Ru1 C3 C8 124.5(9)
P1 Ru1 C3 C8 57.7(7)
C2 C3 C4 C5 -1.0(8)
C8 C3 C4 C5 167.4(7)
Ru1 C3 C4 C5 -61.9(5)
C2 C3 C4 C9 -170.3(7)
C8 C3 C4 C9 -1.9(12)
Ru1 C3 C4 C9 128.8(7)
C2 C3 C4 Ru1 60.9(5)
C8 C3 C4 Ru1 -130.7(8)
C11 Ru1 C4 C3 -132.1(5)
N1 Ru1 C4 C3 23.7(6)
C2 Ru1 C4 C3 -38.8(4)
C1 Ru1 C4 C3 -80.7(5)
C5 Ru1 C4 C3 -118.6(6)
P1 Ru1 C4 C3 122.6(4)
C11 Ru1 C4 C5 -13.5(6)
N1 Ru1 C4 C5 142.4(4)
C2 Ru1 C4 C5 79.8(5)
C1 Ru1 C4 C5 37.9(4)
C3 Ru1 C4 C5 118.6(6)
P1 Ru1 C4 C5 -118.8(4)
C11 Ru1 C4 C9 105.3(8)
N1 Ru1 C4 C9 -98.9(7)
C2 Ru1 C4 C9 -161.4(8)
C1 Ru1 C4 C9 156.7(8)
C3 Ru1 C4 C9 -122.6(9)
C5 Ru1 C4 C9 118.8(9)
P1 Ru1 C4 C9 0.0(7)
C3 C4 C5 C1 -0.5(8)
C9 C4 C5 C1 169.2(6)
Ru1 C4 C5 C1 -62.5(5)
C3 C4 C5 C10 -162.3(7)
C9 C4 C5 C10 7.4(11)
Ru1 C4 C5 C10 135.7(7)
C3 C4 C5 Ru1 62.0(5)
C9 C4 C5 Ru1 -128.3(7)
C2 C1 C5 C4 1.9(8)
C6 C1 C5 C4 -171.3(7)
Ru1 C1 C5 C4 63.4(5)
C2 C1 C5 C10 163.5(7)
C6 C1 C5 C10 -9.7(11)
Ru1 C1 C5 C10 -134.9(7)
C2 C1 C5 Ru1 -61.5(5)
C6 C1 C5 Ru1 125.2(7)
C11 Ru1 C5 C4 171.2(4)
N1 Ru1 C5 C4 -84.4(7)
C2 Ru1 C5 C4 -79.2(5)
C1 Ru1 C5 C4 -116.1(6)
C3 Ru1 C5 C4 -36.1(4)
P1 Ru1 C5 C4 70.4(4)
C11 Ru1 C5 C1 -72.7(5)
N1 Ru1 C5 C1 31.7(8)
C2 Ru1 C5 C1 36.9(4)
C3 Ru1 C5 C1 80.0(5)
C4 Ru1 C5 C1 116.1(6)
P1 Ru1 C5 C1 -173.5(4)
C11 Ru1 C5 C10 49.0(9)
N1 Ru1 C5 C10 153.4(7)
C2 Ru1 C5 C10 158.6(9)
C1 Ru1 C5 C10 121.7(10)
C3 Ru1 C5 C10 -158.3(9)
C4 Ru1 C5 C10 -122.2(10)
P1 Ru1 C5 C10 -51.8(8)
C26 S1 C11 C12 178.5(5)
C26 S1 C11 Ru1 7.3(5)
N1 Ru1 C11 C12 -179.8(6)
C2 Ru1 C11 C12 -89.8(6)
C1 Ru1 C11 C12 -60.0(6)
C3 Ru1 C11 C12 -81.3(8)
C5 Ru1 C11 C12 -25.2(6)
C4 Ru1 C11 C12 -17.0(8)
P1 Ru1 C11 C12 89.5(6)
N1 Ru1 C11 S1 -9.4(4)
C2 Ru1 C11 S1 80.6(4)
C1 Ru1 C11 S1 110.4(4)
C3 Ru1 C11 S1 89.1(7)
C5 Ru1 C11 S1 145.2(4)
C4 Ru1 C11 S1 153.4(3)
P1 Ru1 C11 S1 -100.1(4)
S1 C11 C12 C13 23.4(11)
Ru1 C11 C12 C13 -165.7(7)
C11 C12 C13 C20 -172.3(7)
C11 C12 C13 C14 8.2(12)
C12 C13 C14 C15 -115.2(8)
C20 C13 C14 C15 65.3(9)
C12 C13 C14 C19 66.7(10)
C20 C13 C14 C19 -112.9(8)
C19 C14 C15 C16 -3.6(11)
C13 C14 C15 C16 178.2(7)
C14 C15 C16 C17 1.1(12)
C15 C16 C17 C18 1.8(12)
C16 C17 C18 C19 -2.2(13)
C17 C18 C19 C14 -0.3(12)
C15 C14 C19 C18 3.2(11)
C13 C14 C19 C18 -178.6(7)
C12 C13 C20 C25 -153.2(8)
C14 C13 C20 C25 26.3(10)
C12 C13 C20 C21 29.0(10)
C14 C13 C20 C21 -151.5(7)
C25 C20 C21 C22 0.0(11)
C13 C20 C21 C22 177.9(7)
C20 C21 C22 C23 -0.3(12)
C21 C22 C23 C24 0.0(14)
C22 C23 C24 C25 0.5(15)
C21 C20 C25 C24 0.5(12)
C13 C20 C25 C24 -177.3(8)
C23 C24 C25 C20 -0.8(15)
C30 N1 C26 C27 -0.5(10)
Ru1 N1 C26 C27 172.3(5)
C30 N1 C26 S1 178.8(5)
Ru1 N1 C26 S1 -8.4(7)
C11 S1 C26 N1 1.1(6)
C11 S1 C26 C27 -179.6(6)
N1 C26 C27 C28 -2.1(11)
S1 C26 C27 C28 178.6(6)
C26 C27 C28 C29 2.8(11)
C27 C28 C29 C30 -0.9(11)
C26 N1 C30 C29 2.6(10)
Ru1 N1 C30 C29 -170.1(5)
C28 C29 C30 N1 -1.9(11)
N2 P1 C31 C33 24.1(6)
C34 P1 C31 C33 -81.3(6)
Ru1 P1 C31 C33 153.9(5)
N2 P1 C31 C32 154.0(5)
C34 P1 C31 C32 48.7(6)
Ru1 P1 C31 C32 -76.1(5)
N2 P1 C34 C35 69.6(6)
C31 P1 C34 C35 178.2(5)
Ru1 P1 C34 C35 -55.4(6)
N2 P1 C34 C36 -57.8(6)
C31 P1 C34 C36 50.8(6)
Ru1 P1 C34 C36 177.3(5)
C38 N3 C37 N2 -178.1(7)
C38 N3 C37 C41 0.5(12)
P1 N2 C37 N3 -3.7(10)
P1 N2 C37 C41 177.7(6)
C37 N3 C38 C39 0.7(13)
N3 C38 C39 C40 -1.8(15)
C38 C39 C40 C41 1.7(15)
C39 C40 C41 C37 -0.6(15)
N3 C37 C41 C40 -0.6(13)
N2 C37 C41 C40 177.9(8)
